data_7015142
loop_
_publ_author_name
'Aris, Damian'
'Beck, Johannes'
'Decken, Andreas'
'Dionne, Isabelle'
'Schmedt Auf der G\"unne, J\"orn'
'Hoffbauer, Wilfried'
'K\"ochner, Tobias'
'Krossing, Ingo'
'Passmore, Jack'
'Rivard, Eric'
'Steden, Folker'
'Wang, Xinping'

_publ_section_title
;
 Metastable Se(6) as a ligand for Ag(+): from isolated molecular to
 polymeric 1D and 2D structures.
;
_journal_issue 22
_journal_name_full 'Dalton transactions (Cambridge, England : 2003)'
_journal_page_first 5865
_journal_page_last 5880
_journal_paper_doi 10.1039/c0dt01251c
_journal_volume 40
_journal_year 2011
_chemical_formula_moiety 'C16 Al F36 O4, 0.5(Ag2 O8 S4 Se6)'
_chemical_formula_sum 'C16 Ag Al F36 O8 S2 Se3'
_chemical_formula_weight 1440.01
_chemical_properties_physical 'air-sensitive, moisture-sensitive, photo-sensitive, oxygen-sensitive'
_space_group_IT_number 2
_symmetry_cell_setting triclinic
_symmetry_space_group_name_Hall '-P 1'
_symmetry_space_group_name_H-M 'P -1'
_atom_sites_solution_primary direct
_atom_sites_solution_secondary difmap
_audit_creation_method SHELXL-97
_cell_angle_alpha 71.06(3)
_cell_angle_beta 78.05(3)
_cell_angle_gamma 86.37(3)
_cell_formula_units_Z 2
_cell_length_a 10.639(2)
_cell_length_b 13.638(3)
_cell_length_c 13.834(3)
_cell_measurement_reflns_used 8487
_cell_measurement_temperature 110(2)
_cell_measurement_theta_max 54.96
_cell_measurement_theta_min 7.78
_cell_volume 1857.4(8)
_computing_cell_refinement 'FSPROCESS (T. Higashi, Rigaku Inc., 2001)'
_computing_data_collection 'CRYSTALCLEAR (Rigaku Inc.,2008)'
_computing_molecular_graphics DIAMOND
_computing_structure_refinement 'SHELXL-97 (Sheldrick, 1997)'
_computing_structure_solution 'SHELXS-97 (Sheldrick, 1990)'
_diffrn_ambient_temperature 110(2)
_diffrn_measured_fraction_theta_full 0.998
_diffrn_measured_fraction_theta_max 0.998
_diffrn_measurement_device_type 'Rigaku R-AXIS Spider'
_diffrn_measurement_method 'Curved Image Plate'
_diffrn_radiation_monochromator graphite
_diffrn_radiation_probe x-ray
_diffrn_radiation_type MoK\a
_diffrn_radiation_wavelength 0.71073
_diffrn_reflns_av_R_equivalents 0.0733
_diffrn_reflns_av_sigmaI/netI 0.0718
_diffrn_reflns_limit_h_max 12
_diffrn_reflns_limit_h_min -12
_diffrn_reflns_limit_k_max 15
_diffrn_reflns_limit_k_min -15
_diffrn_reflns_limit_l_max 15
_diffrn_reflns_limit_l_min -15
_diffrn_reflns_number 18617
_diffrn_reflns_theta_full 23.96
_diffrn_reflns_theta_max 23.96
_diffrn_reflns_theta_min 3.03
_diffrn_source 'fine-focus sealed tube'
_exptl_absorpt_coefficient_mu 3.842
_exptl_absorpt_correction_T_max 1.000000
_exptl_absorpt_correction_T_min 0.648510
_exptl_absorpt_correction_type multi-scan
_exptl_absorpt_process_details 'FSPROCESS (T. Higashi, Rigaku Inc., 2001)'
_exptl_crystal_colour orange
_exptl_crystal_density_diffrn 2.575
_exptl_crystal_density_method 'not measured'
_exptl_crystal_description cubes
_exptl_crystal_F_000 1356
_exptl_crystal_recrystallization_method SO2
_exptl_crystal_size_max 0.3
_exptl_crystal_size_mid 0.2
_exptl_crystal_size_min 0.1
_refine_diff_density_max 2.299
_refine_diff_density_min -1.370
_refine_diff_density_rms 0.238
_refine_ls_extinction_method none
_refine_ls_goodness_of_fit_ref 1.087
_refine_ls_matrix_type full
_refine_ls_number_parameters 731
_refine_ls_number_reflns 5792
_refine_ls_number_restraints 273
_refine_ls_restrained_S_all 1.076
_refine_ls_R_factor_all 0.1651
_refine_ls_R_factor_gt 0.1104
_refine_ls_shift/su_max 0.053
_refine_ls_shift/su_mean 0.001
_refine_ls_structure_factor_coef Fsqd
_refine_ls_weighting_details 'calc w=1/[\s^2^(Fo^2^)+(0.1638P)^2^+41.2973P] where P=(Fo^2^+2Fc^2^)/3'
_refine_ls_weighting_scheme calc
_refine_ls_wR_factor_gt 0.2816
_refine_ls_wR_factor_ref 0.3321
_reflns_number_gt 3535
_reflns_number_total 5792
_reflns_threshold_expression >2sigma(I)
_cod_data_source_file c0dt01251c.txt
_cod_data_source_block p-1a
_cod_original_cell_volume 1857.5(6)
_cod_database_code 7015142

loop_
_symmetry_equiv_pos_as_xyz
'x, y, z'
'-x, -y, -z'

loop_
_atom_site_label
_atom_site_type_symbol
_atom_site_fract_x
_atom_site_fract_y
_atom_site_fract_z
_atom_site_U_iso_or_equiv
_atom_site_adp_type
_atom_site_occupancy
_atom_site_symmetry_multiplicity
_atom_site_calc_flag
_atom_site_refinement_flags
_atom_site_disorder_assembly
_atom_site_disorder_group
Al1 Al 0.7338(3) 0.3077(2) 0.8549(2) 0.0298(8) Uani 1 1 d . . .
O1 O 0.7703(10) 0.3188(6) 0.9638(6) 0.058(3) Uani 1 1 d . A .
O2 O 0.8208(8) 0.2106(5) 0.8219(6) 0.046(2) Uani 1 1 d . . .
O3 O 0.5772(8) 0.2787(12) 0.8747(9) 0.115(6) Uani 1 1 d . . .
O4 O 0.7774(11) 0.4208(6) 0.7550(6) 0.070(3) Uani 1 1 d . B .
C1 C 0.7822(11) 0.2817(8) 1.0645(8) 0.039(3) Uani 1 1 d . . .
C5 C 0.8869(5) 0.1502(5) 0.7763(5) 0.049(3) Uani 1 1 d D C .
C6 C 0.8635(4) 0.1873(3) 0.6616(4) 0.085(6) Uani 1 1 d D . .
C7 C 0.8393(4) 0.0340(5) 0.8299(3) 0.076(5) Uani 1 1 d D . .
C8 C 1.0340(6) 0.1543(4) 0.7751(4) 0.266(12) Uani 1 1 d D . .
C9 C 0.4613(11) 0.2705(4) 0.8653(4) 0.044(3) Uani 1 1 d D . .
C10 C 0.4410(5) 0.1617(4) 0.8610(3) 0.185(8) Uani 1 1 d D . .
C11 C 0.4288(5) 0.3515(3) 0.7673(4) 0.064(4) Uani 1 1 d D . .
C12 C 0.3705(5) 0.2843(3) 0.9618(4) 0.093(7) Uani 1 1 d D . .
C13 C 0.8122(5) 0.5209(8) 0.7278(4) 0.049(4) Uani 1 1 d D . .
F13 F 0.8333(8) 0.0081(7) 0.9290(4) 0.137(6) Uani 1 1 d D C .
F14 F 0.7270(7) 0.0281(8) 0.8095(7) 0.214(8) Uani 1 1 d D C .
F15 F 0.9214(9) -0.0229(7) 0.7885(6) 0.275(9) Uani 1 1 d D C .
F16 F 1.0584(10) 0.2491(5) 0.7709(7) 0.353(14) Uani 1 1 d D C .
F17 F 1.0448(11) 0.0866(6) 0.8664(6) 0.215(5) Uani 1 1 d D C .
F18 F 1.1074(13) 0.1278(8) 0.6990(7) 0.516(17) Uani 1 1 d D C .
F19 F 0.3231(6) 0.1386(9) 0.8834(6) 0.326(7) Uani 1 1 d D . .
F20 F 0.4870(9) 0.1589(8) 0.7704(5) 0.407(16) Uani 1 1 d D . .
F21 F 0.4977(9) 0.0957(8) 0.9251(6) 0.228(9) Uani 1 1 d D . .
F22 F 0.4119(7) 0.4438(4) 0.7770(6) 0.100(4) Uani 1 1 d D . .
F23 F 0.5223(8) 0.3604(6) 0.6869(6) 0.154(6) Uani 1 1 d D . .
F24 F 0.3255(7) 0.3302(7) 0.7409(7) 0.237(5) Uani 1 1 d D . .
F25 F 0.2529(6) 0.2964(7) 0.9449(9) 0.288(13) Uani 1 1 d D . .
F26 F 0.4051(10) 0.3661(5) 0.9793(7) 0.238(11) Uani 1 1 d D . .
F27 F 0.3732(8) 0.2028(7) 1.0446(6) 0.137(5) Uani 1 1 d D . .
F4 F 0.6179(8) 0.4033(5) 1.0802(6) 0.071(4) Uani 0.648(5) 1 d PD A 2
F5 F 0.5596(8) 0.2459(6) 1.1485(7) 0.152(8) Uani 0.648(5) 1 d PD A 2
F6 F 0.6655(12) 0.3134(7) 1.2247(5) 0.118(7) Uani 0.648(5) 1 d PD A 2
F7 F 0.8489(10) 0.4277(5) 1.0842(7) 0.223(7) Uani 0.648(5) 1 d PD A 2
F8 F 0.9095(9) 0.2903(9) 1.1891(5) 0.150(7) Uani 0.648(5) 1 d PD A 2
F9 F 1.0001(8) 0.3392(9) 1.0297(8) 0.098(5) Uani 0.648(5) 1 d PD A 2
C2 C 0.7824(4) 0.1633(5) 1.1104(4) 0.060(6) Uani 0.648(5) 1 d PD A 2
F1 F 0.7580(6) 0.1237(7) 1.2116(4) 0.045(3) Uani 0.648(5) 1 d PD A 2
F2 F 0.7021(6) 0.1189(7) 1.0780(5) 0.106(5) Uani 0.648(5) 1 d PD A 2
F3 F 0.8951(6) 0.1291(9) 1.0798(7) 0.196(9) Uani 0.648(5) 1 d PD A 2
C3 C 0.6466(7) 0.3124(4) 1.1362(5) 0.095(9) Uani 0.648(5) 1 d PD A 2
C4 C 0.8853(7) 0.3297(5) 1.0929(5) 0.153(13) Uani 0.648(5) 1 d PD A 2
F34 F 0.8757(11) 0.5428(6) 0.8786(5) 0.095(5) Uani 0.552(6) 1 d PD B 2
F32 F 0.9826(6) 0.5406(6) 0.5811(9) 0.108(6) Uani 0.552(6) 1 d PD B 2
F29 F 0.5965(6) 0.5945(7) 0.7117(6) 0.065(4) Uani 0.552(6) 1 d PD B 2
F33 F 0.8449(8) 0.6733(5) 0.5739(8) 0.065(4) Uani 0.552(6) 1 d PD B 2
F35 F 0.9940(9) 0.6269(6) 0.7173(8) 0.150(8) Uani 0.552(6) 1 d PD B 2
F36 F 0.9940(12) 0.4494(7) 0.7807(10) 0.179(14) Uani 0.552(6) 1 d PD B 2
C16 C 0.9233(6) 0.5386(5) 0.7791(4) 0.070(9) Uani 0.552(6) 1 d PD B 2
C14 C 0.6934(5) 0.5831(4) 0.7632(4) 0.049(6) Uani 0.552(6) 1 d PD B 2
C15 C 0.8561(5) 0.5674(4) 0.6075(5) 0.079(9) Uani 0.552(6) 1 d PDU B 2
F28 F 0.6427(8) 0.5337(6) 0.8639(5) 0.040(4) Uani 0.552(6) 1 d PD B 2
F30 F 0.7228(10) 0.6792(6) 0.7586(7) 0.069(4) Uani 0.552(6) 1 d PD B 2
F31 F 0.7825(8) 0.5249(6) 0.5605(7) 0.073(5) Uani 0.552(6) 1 d PDU B 2
F10 F 0.9327(7) 0.2661(5) 0.6001(8) 0.056(4) Uani 0.551(9) 1 d PDU C 2
F11 F 0.8713(8) 0.1207(5) 0.6118(7) 0.071(4) Uani 0.551(9) 1 d PDU C 2
F12 F 0.7443(6) 0.2217(6) 0.6611(8) 0.058(4) Uani 0.551(9) 1 d PDU C 2
C2A C 0.9283(15) 0.2537(9) 1.0435(8) 0.059(10) Uiso 0.352(5) 1 d PD A 1
F2A1 F 0.957(2) 0.1642(9) 1.0287(14) 0.079(7) Uiso 0.352(5) 1 d PD A 1
F2A2 F 0.9786(13) 0.2519(10) 1.1220(8) 0.028(4) Uiso 0.352(5) 1 d PD A 1
F2A3 F 0.9960(16) 0.3138(11) 0.9602(10) 0.048(5) Uiso 0.352(5) 1 d PD A 1
C3A C 0.7180(12) 0.1885(11) 1.1156(9) 0.053(10) Uiso 0.352(5) 1 d PD A 1
F3A1 F 0.5963(13) 0.2090(18) 1.1426(18) 0.095(9) Uiso 0.352(5) 1 d PD A 1
F3A2 F 0.7548(18) 0.137(2) 1.2021(11) 0.096(12) Uiso 0.352(5) 1 d PD A 1
F3A3 F 0.716(2) 0.1250(13) 1.0648(13) 0.089(10) Uiso 0.352(5) 1 d PD A 1
C4A C 0.7707(11) 0.3713(11) 1.1108(10) 0.065(11) Uiso 0.352(5) 1 d PD A 1
F4A1 F 0.8573(12) 0.4447(11) 1.0817(13) 0.044(5) Uiso 0.352(5) 1 d PD A 1
F4A2 F 0.7623(15) 0.3291(13) 1.2115(9) 0.044(5) Uiso 0.352(5) 1 d PD A 1
F4A3 F 0.6668(12) 0.4221(14) 1.1002(14) 0.052(5) Uiso 0.352(5) 1 d PD A 1
C14A C 0.7670(10) 0.5761(9) 0.7974(10) 0.028(5) Uiso 0.448(6) 1 d PD B 1
F14A F 0.6495(11) 0.5469(14) 0.8426(15) 0.071(6) Uiso 0.448(6) 1 d PD B 1
F14B F 0.7680(15) 0.6771(8) 0.7624(12) 0.048(4) Uiso 0.448(6) 1 d PD B 1
F14C F 0.8284(12) 0.5538(11) 0.8724(9) 0.047(4) Uiso 0.448(6) 1 d PD B 1
C16A C 0.9540(14) 0.5195(9) 0.6994(9) 0.061(8) Uiso 0.448(6) 1 d PD B 1
F16A F 1.0270(13) 0.4880(11) 0.7688(9) 0.052(4) Uiso 0.448(6) 1 d PD B 1
F16B F 0.989(2) 0.6162(9) 0.6558(15) 0.097(7) Uiso 0.448(6) 1 d PD B 1
F16C F 1.006(3) 0.4760(14) 0.6308(13) 0.190(16) Uiso 0.448(6) 1 d PD B 1
C80 C 0.7542(13) 0.5696(9) 0.6215(12) 0.067(9) Uiso 0.448(6) 1 d PD B 1
F80A F 0.753(3) 0.5072(12) 0.5674(17) 0.190(18) Uiso 0.448(6) 1 d PD B 1
F80B F 0.7978(15) 0.6574(10) 0.5526(13) 0.068(5) Uiso 0.448(6) 1 d PD B 1
F80C F 0.6345(13) 0.5909(15) 0.6459(16) 0.091(7) Uiso 0.448(6) 1 d PD B 1
F10A F 0.9783(7) 0.1579(6) 0.6066(10) 0.114(7) Uani 0.449(9) 1 d PDU C 1
F11A F 0.8650(8) 0.2921(5) 0.6055(10) 0.060(5) Uani 0.449(9) 1 d PDU C 1
F12A F 0.7760(9) 0.1508(8) 0.6196(12) 0.185(12) Uani 0.449(9) 1 d PDU C 1
Ag1 Ag 0.70716(11) 0.10023(9) 0.45945(9) 0.0680(4) Uani 1 1 d . . .
S1 S 1.0539(4) 0.1395(3) 0.3552(4) 0.0748(12) Uani 1 1 d . . .
S2 S 0.6909(5) 0.3712(4) 0.4308(3) 0.0970(15) Uani 1 1 d . . .
O5 O 0.9299(10) 0.1108(10) 0.3898(8) 0.089(3) Uani 1 1 d . . .
O6 O 1.1499(10) 0.0881(8) 0.4091(8) 0.079(3) Uani 1 1 d . . .
O7 O 0.7606(12) 0.2802(9) 0.4297(8) 0.091(4) Uani 1 1 d . . .
O8 O 0.5614(17) 0.3604(12) 0.4621(10) 0.142(6) Uani 1 1 d . . .
Se1 Se 0.54227(14) -0.00201(10) 0.64625(9) 0.0535(4) Uani 1 1 d . . 1
Se2 Se 0.45903(15) 0.15132(10) 0.40162(11) 0.0595(4) Uani 1 1 d . . 1
Se3 Se 0.36448(14) 0.08692(11) 0.57971(11) 0.0614(4) Uani 1 1 d . . 1

loop_
_atom_site_aniso_label
_atom_site_aniso_U_11
_atom_site_aniso_U_22
_atom_site_aniso_U_33
_atom_site_aniso_U_23
_atom_site_aniso_U_13
_atom_site_aniso_U_12
Al1 0.0265(15) 0.0281(14) 0.0276(14) -0.0050(12) 0.0010(12) 0.0091(12)
O1 0.108(7) 0.039(4) 0.029(4) -0.014(3) -0.012(4) 0.001(4)
O2 0.051(4) 0.030(4) 0.053(4) -0.017(3) 0.001(4) 0.016(3)
O3 0.014(4) 0.197(14) 0.084(8) 0.020(8) -0.003(5) -0.006(6)
O4 0.141(9) 0.015(4) 0.034(4) 0.005(3) 0.006(5) 0.002(5)
C1 0.053(6) 0.035(5) 0.031(5) -0.010(4) -0.017(4) 0.014(5)
C5 0.046(6) 0.062(7) 0.043(6) -0.023(5) -0.011(5) 0.024(6)
C6 0.152(16) 0.045(7) 0.039(7) -0.010(6) 0.010(9) 0.012(9)
C7 0.149(13) 0.043(6) 0.057(7) -0.036(5) -0.043(7) 0.029(8)
C8 0.180(13) 0.57(3) 0.143(11) -0.229(15) -0.129(10) 0.267(17)
C9 0.051(7) 0.045(6) 0.044(6) -0.018(5) -0.015(5) -0.007(5)
C10 0.43(3) 0.036(7) 0.150(11) -0.033(7) -0.188(13) -0.018(13)
C11 0.080(9) 0.063(8) 0.056(7) -0.013(6) -0.038(6) -0.003(7)
C12 0.052(8) 0.127(14) 0.063(10) -0.007(10) 0.023(7) 0.028(9)
C13 0.053(7) 0.043(7) 0.031(6) 0.003(5) 0.011(5) 0.000(6)
F13 0.271(16) 0.066(6) 0.061(6) -0.009(5) -0.024(8) -0.001(8)
F14 0.39(2) 0.108(7) 0.130(11) -0.031(7) 0.020(13) -0.146(10)
F15 0.63(3) 0.124(6) 0.089(6) -0.073(5) -0.118(11) 0.227(10)
F16 0.084(6) 0.169(14) 0.81(4) -0.070(19) -0.220(12) -0.021(8)
F17 0.262(8) 0.181(11) 0.296(10) -0.112(8) -0.249(7) 0.147(8)
F18 0.188(10) 0.77(4) 0.219(19) 0.18(2) 0.123(12) 0.318(15)
F19 0.472(12) 0.126(8) 0.383(16) 0.106(9) -0.328(11) -0.209(8)
F20 1.02(5) 0.104(6) 0.237(9) -0.148(6) -0.314(17) 0.135(15)
F21 0.53(3) 0.056(6) 0.132(9) -0.039(6) -0.144(12) 0.087(11)
F22 0.133(8) 0.056(5) 0.100(7) -0.004(5) -0.035(6) 0.001(5)
F23 0.265(16) 0.130(10) 0.038(5) -0.011(6) -0.003(7) 0.033(10)
F24 0.294(8) 0.155(10) 0.250(9) 0.092(7) -0.246(7) -0.122(8)
F25 0.043(6) 0.35(3) 0.29(2) 0.075(19) 0.065(9) 0.062(10)
F26 0.52(3) 0.095(7) 0.066(6) -0.043(5) 0.010(11) 0.109(12)
F27 0.124(9) 0.165(11) 0.053(6) 0.027(7) 0.024(6) 0.017(8)
F4 0.048(6) 0.057(6) 0.077(7) -0.014(6) 0.036(6) 0.025(5)
F5 0.071(8) 0.071(10) 0.218(18) 0.007(11) 0.103(10) -0.028(8)
F6 0.237(19) 0.073(7) 0.026(5) -0.034(5) 0.054(8) -0.030(10)
F7 0.433(16) 0.066(8) 0.212(12) 0.033(8) -0.244(11) -0.119(10)
F8 0.180(12) 0.164(16) 0.097(9) 0.035(9) -0.109(8) -0.072(12)
F9 0.067(8) 0.124(11) 0.112(11) -0.051(9) -0.017(8) 0.010(8)
C2 0.114(16) 0.033(9) 0.016(8) 0.012(7) -0.018(9) 0.030(11)
F1 0.077(7) 0.029(5) 0.021(4) 0.003(4) -0.009(4) 0.003(5)
F2 0.243(14) 0.022(5) 0.072(7) 0.000(5) -0.088(8) -0.031(7)
F3 0.160(12) 0.109(10) 0.162(16) 0.077(10) 0.084(12) 0.119(9)
C3 0.16(2) 0.046(10) 0.075(15) -0.024(10) -0.023(15) 0.071(13)
C4 0.094(14) 0.17(3) 0.135(19) 0.093(18) -0.095(13) -0.080(17)
F34 0.077(8) 0.099(11) 0.131(10) -0.031(9) -0.079(8) -0.007(9)
F32 0.112(12) 0.165(14) 0.044(7) -0.063(8) 0.050(7) -0.036(11)
F29 0.058(8) 0.072(9) 0.056(7) -0.001(7) -0.023(6) -0.007(7)
F33 0.108(10) 0.038(7) 0.027(6) 0.025(5) -0.018(6) -0.027(7)
F35 0.075(8) 0.188(17) 0.119(12) 0.091(11) -0.072(8) -0.093(10)
F36 0.060(10) 0.102(15) 0.24(3) 0.068(16) 0.054(14) 0.020(11)
C16 0.045(14) 0.079(17) 0.075(17) -0.026(14) 0.015(13) 0.008(13)
C14 0.085(15) 0.040(11) 0.017(9) 0.004(8) -0.021(9) -0.002(11)
C15 0.102(17) 0.071(14) 0.038(12) -0.001(11) 0.011(12) 0.016(13)
F28 0.055(7) 0.026(5) 0.022(5) -0.002(4) 0.019(5) 0.011(5)
F30 0.106(9) 0.021(6) 0.091(8) 0.000(5) -0.072(7) -0.013(6)
F31 0.152(12) 0.047(7) 0.009(5) 0.016(5) -0.028(6) -0.017(8)
F10 0.055(7) 0.037(6) 0.055(7) -0.003(6) 0.011(6) 0.008(6)
F11 0.124(9) 0.032(6) 0.078(7) -0.010(5) -0.082(6) 0.010(6)
F12 0.073(8) 0.063(7) 0.045(6) -0.022(5) -0.028(5) 0.021(6)
F10A 0.171(17) 0.135(13) 0.069(9) -0.069(9) -0.042(10) 0.017(13)
F11A 0.092(12) 0.037(7) 0.035(7) -0.014(6) 0.028(8) 0.003(8)
F12A 0.19(2) 0.180(18) 0.20(2) -0.083(15) 0.005(17) -0.086(16)
Ag1 0.0625(6) 0.0712(7) 0.0541(6) -0.0013(5) -0.0025(5) -0.0123(6)
S1 0.067(2) 0.0476(19) 0.097(3) 0.0089(19) -0.037(2) -0.0121(17)
S2 0.145(4) 0.082(3) 0.072(2) -0.010(2) -0.064(2) 0.003(3)
O5 0.063(6) 0.152(9) 0.067(5) -0.060(6) 0.001(5) -0.026(6)
O6 0.084(6) 0.073(6) 0.084(6) -0.015(5) -0.048(5) 0.024(5)
O7 0.126(9) 0.066(7) 0.063(6) 0.012(5) -0.030(6) -0.010(7)
O8 0.212(13) 0.147(11) 0.083(7) -0.044(7) -0.080(8) 0.095(10)
Se1 0.0688(8) 0.0560(7) 0.0337(6) -0.0133(5) -0.0047(5) -0.0091(6)
Se2 0.0854(9) 0.0348(6) 0.0548(7) -0.0032(6) -0.0251(7) 0.0046(6)
Se3 0.0607(8) 0.0632(7) 0.0637(8) -0.0332(6) -0.0036(6) 0.0161(6)

loop_
_atom_type_symbol
_atom_type_description
_atom_type_scat_dispersion_real
_atom_type_scat_dispersion_imag
_atom_type_scat_source
C C 0.0033 0.0016 'International Tables Vol C Tables 4.2.6.8 and 6.1.1.4'
O O 0.0106 0.0060 'International Tables Vol C Tables 4.2.6.8 and 6.1.1.4'
F F 0.0171 0.0103 'International Tables Vol C Tables 4.2.6.8 and 6.1.1.4'
Al Al 0.0645 0.0514 'International Tables Vol C Tables 4.2.6.8 and 6.1.1.4'
Se Se -0.0929 2.2259 'International Tables Vol C Tables 4.2.6.8 and 6.1.1.4'
Ag Ag -0.8971 1.1015 'International Tables Vol C Tables 4.2.6.8 and 6.1.1.4'
S S 0.1246 0.1234 'International Tables Vol C Tables 4.2.6.8 and 6.1.1.4'

loop_
_geom_angle_atom_site_label_1
_geom_angle_atom_site_label_2
_geom_angle_atom_site_label_3
_geom_angle
_geom_angle_site_symmetry_1
_geom_angle_site_symmetry_3
_geom_angle_publ_flag
O3 Al1 O1 110.6(6) . . ?
O3 Al1 O2 107.8(7) . . ?
O1 Al1 O2 109.9(5) . . ?
O3 Al1 O4 112.8(6) . . ?
O1 Al1 O4 108.2(5) . . ?
O2 Al1 O4 107.4(4) . . ?
C1 O1 Al1 153.3(8) . . ?
C5 O2 Al1 167.4(6) . . ?
C9 O3 Al1 165.4(9) . . ?
C13 O4 Al1 146.6(7) . . ?
O1 C1 C3A 111.5(11) . . ?
O1 C1 C4 116.1(9) . . ?
C3A C1 C4 130.1(9) . . ?
O1 C1 C2 114.9(9) . . ?
C3A C1 C2 29.1(6) . . ?
C4 C1 C2 111.7(7) . . ?
O1 C1 C4A 109.7(9) . . ?
C3A C1 C4A 122.8(10) . . ?
C4 C1 C4A 51.7(6) . . ?
C2 C1 C4A 134.5(8) . . ?
O1 C1 C2A 96.7(9) . . ?
C3A C1 C2A 105.7(9) . . ?
C4 C1 C2A 55.4(7) . . ?
C2 C1 C2A 76.6(7) . . ?
C4A C1 C2A 106.9(10) . . ?
O1 C1 C3 107.3(8) . . ?
C3A C1 C3 75.4(8) . . ?
C4 C1 C3 103.3(7) . . ?
C2 C1 C3 101.7(6) . . ?
C4A C1 C3 55.5(6) . . ?
C2A C1 C3 153.8(9) . . ?
O2 C5 C8 112.5(7) . . ?
O2 C5 C6 106.3(5) . . ?
C8 C5 C6 109.7(4) . . ?
O2 C5 C7 111.3(5) . . ?
C8 C5 C7 108.6(4) . . ?
C6 C5 C7 108.3(5) . . ?
F10 C6 F11 106.5(6) . . ?
F10 C6 F12 103.5(5) . . ?
F11 C6 F12 102.6(6) . . ?
F10 C6 F11A 33.8(5) . . ?
F11 C6 F11A 118.7(8) . . ?
F12 C6 F11A 70.1(5) . . ?
F10 C6 F12A 116.6(8) . . ?
F11 C6 F12A 46.7(6) . . ?
F12 C6 F12A 55.9(6) . . ?
F11A C6 F12A 100.7(6) . . ?
F10 C6 F10A 67.6(5) . . ?
F11 C6 F10A 55.1(6) . . ?
F12 C6 F10A 147.9(9) . . ?
F11A C6 F10A 99.0(5) . . ?
F12A C6 F10A 99.1(7) . . ?
F10 C6 C5 114.1(6) . . ?
F11 C6 C5 119.2(5) . . ?
F12 C6 C5 109.4(6) . . ?
F11A C6 C5 120.4(7) . . ?
F12A C6 C5 129.2(7) . . ?
F10A C6 C5 102.2(6) . . ?
F13 C7 F14 110.9(5) . . ?
F13 C7 F15 111.3(5) . . ?
F14 C7 F15 110.4(6) . . ?
F13 C7 C5 109.6(6) . . ?
F14 C7 C5 107.5(6) . . ?
F15 C7 C5 107.0(6) . . ?
F18 C8 F16 112.0(6) . . ?
F18 C8 F17 110.5(6) . . ?
F16 C8 F17 111.2(6) . . ?
F18 C8 C5 113.7(8) . . ?
F16 C8 C5 106.4(7) . . ?
F17 C8 C5 102.6(6) . . ?
O3 C9 C11 112.6(7) . . ?
O3 C9 C10 109.1(10) . . ?
C11 C9 C10 109.1(5) . . ?
O3 C9 C12 108.3(8) . . ?
C11 C9 C12 109.1(6) . . ?
C10 C9 C12 108.7(5) . . ?
F20 C10 F21 109.2(6) . . ?
F20 C10 F19 108.9(6) . . ?
F21 C10 F19 108.7(6) . . ?
F20 C10 C9 109.1(6) . . ?
F21 C10 C9 109.6(7) . . ?
F19 C10 C9 111.2(8) . . ?
F24 C11 F22 106.4(5) . . ?
F24 C11 F23 106.4(6) . . ?
F22 C11 F23 106.2(5) . . ?
F24 C11 C9 114.1(6) . . ?
F22 C11 C9 112.4(5) . . ?
F23 C11 C9 110.8(6) . . ?
F26 C12 F25 109.5(6) . . ?
F26 C12 F27 109.0(6) . . ?
F25 C12 F27 108.7(5) . . ?
F26 C12 C9 109.3(6) . . ?
F25 C12 C9 109.2(8) . . ?
F27 C12 C9 111.1(6) . . ?
O4 C13 C14A 118.8(7) . . ?
O4 C13 C16A 104.2(9) . . ?
C14A C13 C16A 113.0(9) . . ?
O4 C13 C15 110.7(7) . . ?
C14A C13 C15 126.6(8) . . ?
C16A C13 C15 70.3(5) . . ?
O4 C13 C14 108.4(6) . . ?
C14A C13 C14 38.2(5) . . ?
C16A C13 C14 145.0(9) . . ?
C15 C13 C14 108.5(5) . . ?
O4 C13 C16 113.9(7) . . ?
C14A C13 C16 69.7(6) . . ?
C16A C13 C16 45.9(6) . . ?
C15 C13 C16 107.8(4) . . ?
C14 C13 C16 107.4(6) . . ?
O4 C13 C80 100.4(8) . . ?
C14A C13 C80 110.4(8) . . ?
C16A C13 C80 109.0(7) . . ?
C15 C13 C80 38.8(5) . . ?
C14 C13 C80 77.3(6) . . ?
C16 C13 C80 140.8(7) . . ?
F3 C2 F2 105.7(6) . . ?
F3 C2 F1 105.6(5) . . ?
F2 C2 F1 105.7(5) . . ?
F3 C2 C1 109.0(7) . . ?
F2 C2 C1 112.9(7) . . ?
F1 C2 C1 117.1(7) . . ?
F5 C3 F6 110.9(6) . . ?
F5 C3 F4 111.0(6) . . ?
F6 C3 F4 111.2(6) . . ?
F5 C3 C1 108.1(7) . . ?
F6 C3 C1 111.1(8) . . ?
F4 C3 C1 104.2(6) . . ?
F9 C4 F8 104.9(7) . . ?
F9 C4 F7 104.2(7) . . ?
F8 C4 F7 104.8(7) . . ?
F9 C4 C1 116.0(9) . . ?
F8 C4 C1 118.9(8) . . ?
F7 C4 C1 106.4(8) . . ?
F34 C16 F36 111.7(6) . . ?
F34 C16 F35 111.4(6) . . ?
F36 C16 F35 111.4(6) . . ?
F34 C16 C13 110.9(6) . . ?
F36 C16 C13 99.8(9) . . ?
F35 C16 C13 111.2(7) . . ?
F29 C14 F30 105.9(6) . . ?
F29 C14 F28 105.9(5) . . ?
F30 C14 F28 105.8(6) . . ?
F29 C14 C13 116.3(6) . . ?
F30 C14 C13 113.4(7) . . ?
F28 C14 C13 108.8(6) . . ?
F33 C15 F31 109.7(6) . . ?
F33 C15 F32 109.4(5) . . ?
F31 C15 F32 108.9(6) . . ?
F33 C15 C13 111.8(7) . . ?
F31 C15 C13 108.8(6) . . ?
F32 C15 C13 108.3(6) . . ?
F2A3 C2A F2A2 108.5(14) . . ?
F2A3 C2A F2A1 99.7(13) . . ?
F2A2 C2A F2A1 105.4(14) . . ?
F2A3 C2A C1 115.2(12) . . ?
F2A2 C2A C1 110.0(11) . . ?
F2A1 C2A C1 117.1(15) . . ?
F3A3 C3A F3A2 107.3(16) . . ?
F3A3 C3A F3A1 103.3(16) . . ?
F3A2 C3A F3A1 105.6(14) . . ?
F3A3 C3A C1 118.5(13) . . ?
F3A2 C3A C1 113.2(16) . . ?
F3A1 C3A C1 107.8(14) . . ?
F4A3 C4A F4A2 105.4(13) . . ?
F4A3 C4A F4A1 102.8(13) . . ?
F4A2 C4A F4A1 105.5(14) . . ?
F4A3 C4A C1 112.1(14) . . ?
F4A2 C4A C1 106.8(12) . . ?
F4A1 C4A C1 122.9(13) . . ?
F14C C14A F14A 104.5(12) . . ?
F14C C14A F14B 104.2(13) . . ?
F14A C14A F14B 107.3(13) . . ?
F14C C14A C13 112.4(11) . . ?
F14A C14A C13 108.4(13) . . ?
F14B C14A C13 119.1(11) . . ?
F16C C16A F16B 103.9(14) . . ?
F16C C16A F16A 102.7(16) . . ?
F16B C16A F16A 101.1(14) . . ?
F16C C16A C13 118.1(19) . . ?
F16B C16A C13 105.6(13) . . ?
F16A C16A C13 122.8(11) . . ?
F80C C80 F80A 103.2(17) . . ?
F80C C80 F80B 101.2(13) . . ?
F80A C80 F80B 104.7(14) . . ?
F80C C80 C13 109.4(13) . . ?
F80A C80 C13 115.5(14) . . ?
F80B C80 C13 120.6(14) . . ?
O5 Ag1 O7 76.2(4) . . ?
O5 Ag1 Se1 138.0(3) . . ?
O7 Ag1 Se1 117.2(3) . . ?
O5 Ag1 Se2 142.6(3) . . ?
O7 Ag1 Se2 93.6(3) . . ?
Se1 Ag1 Se2 78.77(6) . . ?
O5 Ag1 Se3 101.5(3) . 2_656 ?
O7 Ag1 Se3 160.4(3) . 2_656 ?
Se1 Ag1 Se3 77.81(6) . 2_656 ?
Se2 Ag1 Se3 76.30(6) . 2_656 ?
O5 S1 O6 121.6(7) . . ?
O8 S2 O7 116.3(9) . . ?
S1 O5 Ag1 165.6(9) . . ?
S2 O7 Ag1 135.8(8) . . ?
Se2 Se1 Se3 100.21(8) 2_656 . ?
Se2 Se1 Ag1 91.79(7) 2_656 . ?
Se3 Se1 Ag1 90.33(6) . . ?
Se1 Se2 Se3 100.55(7) 2_656 . ?
Se1 Se2 Ag1 91.95(7) 2_656 . ?
Se3 Se2 Ag1 88.15(7) . . ?
Se2 Se3 Se1 99.75(8) . . ?
Se2 Se3 Ag1 87.65(7) . 2_656 ?
Se1 Se3 Ag1 89.99(6) . 2_656 ?

loop_
_geom_bond_atom_site_label_1
_geom_bond_atom_site_label_2
_geom_bond_distance
_geom_bond_site_symmetry_2
_geom_bond_publ_flag
Al1 O3 1.683(10) . ?
Al1 O1 1.685(9) . ?
Al1 O2 1.697(8) . ?
Al1 O4 1.717(8) . ?
O1 C1 1.349(13) . ?
O2 C5 1.285(11) . ?
O3 C9 1.281(15) . ?
O4 C13 1.347(13) . ?
C1 C3A 1.382(17) . ?
C1 C4 1.491(15) . ?
C1 C2 1.532(12) . ?
C1 C4A 1.54(2) . ?
C1 C2A 1.568(19) . ?
C1 C3 1.685(13) . ?
C5 C8 1.567(7) . ?
C5 C6 1.569(7) . ?
C5 C7 1.581(7) . ?
C6 F10 1.291(7) . ?
C6 F11 1.297(8) . ?
C6 F12 1.325(7) . ?
C6 F11A 1.387(7) . ?
C6 F12A 1.388(10) . ?
C6 F10A 1.408(8) . ?
C7 F13 1.289(6) . ?
C7 F14 1.296(7) . ?
C7 F15 1.300(8) . ?
C8 F18 1.311(8) . ?
C8 F16 1.314(7) . ?
C8 F17 1.323(7) . ?
C9 C11 1.534(7) . ?
C9 C10 1.535(7) . ?
C9 C12 1.535(7) . ?
C10 F20 1.260(7) . ?
C10 F21 1.262(7) . ?
C10 F19 1.262(7) . ?
C11 F24 1.304(7) . ?
C11 F22 1.306(7) . ?
C11 F23 1.308(7) . ?
C12 F26 1.306(8) . ?
C12 F25 1.310(7) . ?
C12 F27 1.316(7) . ?
C13 C14A 1.399(16) . ?
C13 C16A 1.479(16) . ?
C13 C15 1.555(7) . ?
C13 C14 1.560(8) . ?
C13 C16 1.567(8) . ?
C13 C80 1.635(16) . ?
F4 C3 1.287(7) . ?
F5 C3 1.284(7) . ?
F6 C3 1.286(8) . ?
F7 C4 1.341(8) . ?
F8 C4 1.337(8) . ?
F9 C4 1.333(8) . ?
C2 F3 1.296(7) . ?
C2 F2 1.303(7) . ?
C2 F1 1.303(6) . ?
F34 C16 1.384(7) . ?
F32 C15 1.378(7) . ?
F29 C14 1.343(7) . ?
F33 C15 1.371(7) . ?
F35 C16 1.388(8) . ?
F36 C16 1.386(8) . ?
C14 F30 1.346(8) . ?
C14 F28 1.346(7) . ?
C15 F31 1.373(8) . ?
C2A F2A3 1.280(13) . ?
C2A F2A2 1.299(14) . ?
C2A F2A1 1.310(14) . ?
C3A F3A3 1.283(15) . ?
C3A F3A2 1.302(14) . ?
C3A F3A1 1.310(13) . ?
C4A F4A3 1.275(14) . ?
C4A F4A2 1.308(13) . ?
C4A F4A1 1.310(14) . ?
C14A F14C 1.284(13) . ?
C14A F14A 1.300(13) . ?
C14A F14B 1.303(12) . ?
C16A F16C 1.288(15) . ?
C16A F16B 1.303(13) . ?
C16A F16A 1.307(14) . ?
C80 F80C 1.288(14) . ?
C80 F80A 1.305(15) . ?
C80 F80B 1.305(13) . ?
Ag1 O5 2.361(10) . ?
Ag1 O7 2.438(12) . ?
Ag1 Se1 2.792(2) . ?
Ag1 Se2 2.894(2) . ?
Ag1 Se3 2.950(2) 2_656 ?
S1 O5 1.343(11) . ?
S1 O6 1.405(11) . ?
S2 O8 1.359(18) . ?
S2 O7 1.408(13) . ?
Se1 Se2 2.338(2) 2_656 ?
Se1 Se3 2.367(2) . ?
Se2 Se1 2.338(2) 2_656 ?
Se2 Se3 2.353(2) . ?
Se3 Ag1 2.950(2) 2_656 ?
